data_2001822
loop_
_publ_author_name
'Averbuch-Pouchot, M.-T.'

_publ_section_title
;
 Isopropylammonium dihydrogenmonophosphate and isopropylammonium
 monohydrogenphosphite
;
_journal_issue 4
_journal_name_full 'Acta Crystallographica Section C'
_journal_page_first 813
_journal_page_last 815
_journal_paper_doi 10.1107/S0108270192010898
_journal_volume 49
_journal_year 1993
_chemical_formula_moiety 'C3 H10 N 1+, H2 P O3 1- '
_chemical_formula_structural '(CH3)2 CH NH3 1+, HPO3H 1-'
_chemical_formula_sum 'C3 H12 N O3 P'
_chemical_formula_weight 141.107
_chemical_name_systematic
;
isopropylammonium monohydrogen-phosphite
;
_space_group_IT_number 19
_symmetry_cell_setting orthorhombic
_symmetry_space_group_name_Hall 'P 2ac 2ab'
_symmetry_space_group_name_H-M 'P 21 21 21'
_cell_angle_alpha 90.00
_cell_angle_beta 90.00
_cell_angle_gamma 90.00
_cell_formula_units_Z 4
_cell_length_a 8.125(9)
_cell_length_b 12.677(10)
_cell_length_c 7.172(9)
_cell_measurement_reflns_used 25
_cell_measurement_temperature 293
_cell_measurement_theta_max 13.80
_cell_measurement_theta_min 8.50
_cell_volume 738.7(14)
_computing_cell_refinement 'Nonius CAD4 software 1977'
_computing_data_collection 'Nonius CAD4 software 1977'
_computing_data_reduction SDP
_computing_molecular_graphics 'Struplo System'
_computing_publication_material SDP
_computing_structure_refinement SDP
_computing_structure_solution MULTAN
_diffrn_ambient_temperature 293
_diffrn_measurement_device 'Nonius CAD4 diffractometer'
_diffrn_measurement_method \q
_diffrn_radiation_monochromator graphite
_diffrn_radiation_source 'X-ray tube'
_diffrn_radiation_type 'Ag K\a'
_diffrn_radiation_wavelength 0.5608
_diffrn_reflns_av_R_equivalents 0.01
_diffrn_reflns_limit_h_max 14
_diffrn_reflns_limit_h_min -14
_diffrn_reflns_limit_k_max 21
_diffrn_reflns_limit_k_min 0
_diffrn_reflns_limit_l_max 11
_diffrn_reflns_limit_l_min 0
_diffrn_reflns_number 1627
_diffrn_reflns_reduction_process 'SDP system'
_diffrn_reflns_theta_max 30
_diffrn_reflns_theta_min 2
_diffrn_standards_decay_% 0
_diffrn_standards_interval_time 60
_diffrn_standards_number 2
_exptl_absorpt_coefficient_mu 0.167
_exptl_crystal_colour colourless
_exptl_crystal_density_diffrn 1.269
_exptl_crystal_description 'short prism'
_exptl_crystal_F_000 304
_exptl_crystal_size_max 0.32
_exptl_crystal_size_mid 0.32
_exptl_crystal_size_min 0.24
_refine_diff_density_max .498
_refine_diff_density_min .359
_refine_ls_goodness_of_fit_all .536
_refine_ls_goodness_of_fit_obs .536
_refine_ls_hydrogen_treatment refall
_refine_ls_matrix_type full
_refine_ls_number_constraints 0
_refine_ls_number_parameters 121
_refine_ls_number_reflns 1073
_refine_ls_number_restraints 0
_refine_ls_R_factor_all .043
_refine_ls_R_factor_obs .043
_refine_ls_shift/esd_max .04
_refine_ls_structure_factor_coef F
_refine_ls_weighting_details 'w = 1'
_refine_ls_weighting_scheme calc
_refine_ls_wR_factor_all .045
_refine_ls_wR_factor_obs .045
_reflns_observed_criterion I>3.0\s(I)
_cod_data_source_file pa1023.cif
_cod_data_source_block averbuch-pouchot_structure_2_of_2
_cod_depositor_comments
;
The following automatic conversions were performed:

'_refine_ls_weighting_scheme' value 'calc w = 1' was changed to
'calc'. New tag '_refine_ls_weighting_details' was created. The value
of the new tag was set to 'w = 1'.

Automatic conversion script
Id: cif_fix_values 3143 2015-03-26 13:38:13Z robertas 
;
_cod_original_cell_volume 739(2)
_cod_database_code 2001822

loop_
_symmetry_equiv_pos_as_xyz
+x,+y,+z
1/2-x,-y,1/2+z
1/2+X,1/2-y,-z
-x,1/2+y,1/2-z

loop_
_atom_site_aniso_label
_atom_site_aniso_U_11
_atom_site_aniso_U_22
_atom_site_aniso_U_33
_atom_site_aniso_U_12
_atom_site_aniso_U_13
_atom_site_aniso_U_23
_atom_site_aniso_type_symbol
P 0.0247(2) 0.0592(4) 0.0289(3) 0.0002(4) -0.0009(4) 0.0035(5) P
O1 0.0322(9) 0.086(2) 0.0320(10) 0.0110(10) 0.0050(10) 0.007(2) O
O2 0.0340(10) 0.096(2) 0.0290(10) 0.0070(10) -0.0054(9) -0.0060(10) O
O3 0.0293(9) 0.096(2) 0.0490(10) -0.0130(10) 0.0040(10) -0.020(2) O
C1 0.049(2) 0.046(2) 0.050(2) 0.000(2) -0.008(2) -0.008(2) C
C2 0.055(2) 0.066(3) 0.071(3) -0.015(2) -0.002(3) 0.005(3) C
C3 0.073(3) 0.046(2) 0.132(5) -0.012(2) 0.019(4) 0.016(3) C
N 0.0330(10) 0.0480(10) 0.0310(10) -0.0010(10) -0.0010(10) 0.0010(10) N

loop_
_atom_site_label
_atom_site_fract_x
_atom_site_fract_y
_atom_site_fract_z
_atom_site_U_iso_or_equiv
_atom_site_thermal_displace_type
_atom_site_calc_flag
_atom_site_calc_attached_atom
_atom_site_refinement_flags
_atom_site_disorder_group
_atom_site_type_symbol
P .44767(9) .27094(8) .17020(10) 2.970(10) Uani d ? . ? P
O1 .3434(3) .2567(2) .3392(3) 3.97(5) Uani d ? . ? P
O2 .3703(3) .2499(3) -.0143(3) 4.19(6) Uani d ? . ? P
O3 .3925(3) .7044(3) .3005(4) 4.57(6) Uani d ? . ? P
H .974(6) .631(4) .681(7) 5.0(10) Uiso d ? . ? H
C1 .0039(5) .4381(3) .3689(6) 3.81(8) Uani d ? . ? P
C2 .1759(5) .9690(4) .1386(7) 5.00(10) Uani d ? . ? P
C3 .1038(7) .4893(4) .2139(9) 6.60(10) Uani d ? . ? P
N .0163(3) .3208(2) .3515(4) 2.94(5) Uani d ? . ? P
HO3 .307(6) .715(4) .391(6) 5.0(10) Uiso d ? . ? H
HC1 0.052(6) 0.449(3) 0.497(6) 3.0(10) Biso ? ? . ? H
H1C2 0.692(6) 0.448(4) 0.870(7) 4.0(10) Biso ? ? . ? H
H2C2 0.270(6) 0.052(4) 0.754(7) 4.0(10) Biso ? ? . ? H
H3C2 0.740(6) 0.575(4) 0.953(7) 5.0(10) Biso ? ? . ? H
H1C3 0.092(5) 0.558(3) 0.213(6) 3.0(10) Biso ? ? . ? H
H2C3 0.558(6) 0.051(4) 0.906(6) 4.0(10) Biso ? ? . ? H
H3C3 0.783(6) 0.972(4) 0.255(7) 4.0(10) Biso ? ? . ? H
H1N 0.477(5) 0.199(3) 0.755(6) 3.0(10) Biso ? ? . ? H
H2N 0.611(5) 0.212(3) 0.647(6) 4.0(10) Biso ? ? . ? H
H3N 0.955(5) 0.287(3) 0.421(6) 3.0(10) Biso ? ? . ? H

loop_
_atom_type_symbol
_atom_type_scat_dispersion_real
_atom_type_scat_dispersion_imag
_atom_type_scat_source
P .055 .058 International_Tables_Vol_IV_Table_2.2B
O .003 .004 International_Tables_Vol_IV_Table_2.2B
N .001 .002 International_Tables_Vol_IV_Table_2.2B
C .000 .001 International_Tables_Vol_IV_Table_2.2B
H .000 .000 International_Tables_Vol_IV_Table_2.2B

loop_
_geom_angle_atom_site_label_1
_geom_angle_atom_site_label_2
_geom_angle_atom_site_label_3
_geom_angle_site_symmetry_1
_geom_angle_site_symmetry_2
_geom_angle_site_symmetry_3
_geom_angle
_geom_angle_publ_flag
O1 P O2 . . . 117.50(10) yes
O1 P O3 . . . 107.30(10) yes
O1 P H . . . 109(2) yes
O2 P O3 . . . 111.9(2) yes
O2 P H . . . 114(2) yes
O3 P H . . . 95(2) yes
P O3 HO3 . . . 116(3) yes
N C1 C2 . . . 108.6(3) yes
N C1 C3 . . . 109.1(3) yes
C2 C1 C3 . . . 112.2(4) yes
O3 HO3 O2 . . . 161(4) yes
N H1N O2 . . . 175(4) yes
N H2N O1 . . . 163(4) yes
N H3N O1 . . . 158(4) yes

loop_
_geom_bond_atom_site_label_1
_geom_bond_atom_site_label_2
_geom_bond_site_symmetry_1
_geom_bond_site_symmetry_2
_geom_bond_distance
_geom_bond_publ_flag
P O1 . . 1.490(2) yes
P O2 . . 1.489(3) yes
P O3 . . 1.563(3) yes
P H . . 1.40(5) yes
O1 O2 . . 2.546(3) yes
O1 O3 . . 2.459(3) yes
O1 H . . 2.35(5) yes
O2 O3 . . 2.529(3) yes
O2 H . . 2.42(5) yes
O3 H . . 2.19(5) yes
C1 N . . 1.495(5) yes
C1 C2 . . 1.514(6) yes
C1 C3 . . 1.522(7) yes
O3 HO3 . . 0.96(5) yes
HO3 O2 . . 1.65(5) yes
N H1N . . 0.87(4) yes
H1N O2 . . 1.97(4) yes
N O2 . . 2.839(4) yes
N H2N . . 0.87(4) yes
H2N O1 . . 1.93(4) yes
N O1 . . 2.781(3) yes
N H3N . . 0.82(4) yes
H3N O1 . . 2.02(4) yes
N O1 . . 2.803(4) yes

loop_
_geom_contact_atom_site_label_1
_geom_contact_atom_site_label_2
_geom_contact_distance
_geom_contact_site_symmetry_1
_geom_contact_site_symmetry_2
_geom_contact_publ_flag
? ? ? ? ? ?

loop_
_geom_torsion_atom_site_label_1
_geom_torsion_atom_site_label_2
_geom_torsion_atom_site_label_3
_geom_torsion_atom_site_label_4
_geom_torsion_site_symmetry_1
_geom_torsion_site_symmetry_2
_geom_torsion_site_symmetry_3
_geom_torsion_site_symmetry_4
_geom_torsion
_geom_torsion_publ_flag
? ? ? ? ? ? ? ? ? ?
